data_7159592
loop_
_publ_author_name
'Koga, Akihiro'
'Matsuda, Maki'
'Tanaka, Rin'
'Endo, Minami'
'Yamada, Yasunori'
'Hanamoto, Takeshi'

_publ_section_title
;
 Highly regio- and stereocontrolled preparation of
 &#x3b1;-(trifluoromethyl)-&#x3b2;-(phenylthio) enamines by the
 hydroamination of <i>in situ</i>-synthesized
 1-(trifluoromethyl)-2-(phenylthio)ethyne.
;
_journal_issue 42
_journal_name_full 'Organic &amp; biomolecular chemistry'
_journal_page_first 8528
_journal_page_last 8534
_journal_paper_doi 10.1039/d3ob01473h
_journal_volume 21
_journal_year 2023
_chemical_formula_moiety 'C23 H18 F6 O S2'
_chemical_formula_sum 'C23 H18 F6 O S2'
_chemical_formula_weight 488.50
_space_group_crystal_system triclinic
_space_group_IT_number 2
_space_group_name_Hall '-P 1'
_space_group_name_H-M_alt 'P -1'
_atom_sites_solution_hydrogens geom
_atom_sites_solution_primary direct
_atom_sites_solution_secondary difmap
_audit_update_record
;
2022-07-28 deposited with the CCDC.	2023-10-09 downloaded from the CCDC.
;
_cell_angle_alpha 89.510(5)
_cell_angle_beta 83.259(4)
_cell_angle_gamma 86.852(4)
_cell_formula_units_Z 4
_cell_length_a 9.7989(14)
_cell_length_b 15.076(2)
_cell_length_c 15.426(2)
_cell_measurement_reflns_used 8200
_cell_measurement_temperature 113
_cell_measurement_theta_max 27.50
_cell_measurement_theta_min 3.00
_cell_volume 2259.7(5)
_computing_cell_refinement 'CrystalClear-SM Expert 2.0 r16'
_computing_data_collection 'CrystalClear-SM Expert 2.0 r16 (Rigaku, 2014)'
_computing_data_reduction 'CrystalClear-SM Expert 2.0 r16'
_computing_molecular_graphics 'CrystalStructure 4.3'
_computing_publication_material 'CrystalStructure 4.3 (Rigaku, 2018)'
_computing_structure_refinement 'SHELXL Version 2018/3 (Sheldrick, 2008)'
_computing_structure_solution 'SHELXT Version 2018/2 (Sheldrick, 2014)'
_diffrn_ambient_temperature 113
_diffrn_detector_area_resol_mean 14.222
_diffrn_measured_fraction_theta_full 0.981
_diffrn_measured_fraction_theta_max 0.949
_diffrn_measurement_device_type 'Rigaku Saturn724'
_diffrn_measurement_method \w
_diffrn_radiation_type 'Mo K\a'
_diffrn_radiation_wavelength 0.71075
_diffrn_reflns_av_R_equivalents 0.0804
_diffrn_reflns_av_unetI/netI 0.0628
_diffrn_reflns_Laue_measured_fraction_full 0.981
_diffrn_reflns_Laue_measured_fraction_max 0.949
_diffrn_reflns_limit_h_max 12
_diffrn_reflns_limit_h_min -12
_diffrn_reflns_limit_k_max 19
_diffrn_reflns_limit_k_min -19
_diffrn_reflns_limit_l_max 20
_diffrn_reflns_limit_l_min -20
_diffrn_reflns_number 32623
_diffrn_reflns_point_group_measured_fraction_full 0.981
_diffrn_reflns_point_group_measured_fraction_max 0.949
_diffrn_reflns_theta_full 25.242
_diffrn_reflns_theta_max 27.489
_diffrn_reflns_theta_min 3.013
_diffrn_standards_number 0
_exptl_absorpt_coefficient_mu 0.297
_exptl_absorpt_correction_T_max 0.920
_exptl_absorpt_correction_T_min 0.836
_exptl_absorpt_correction_type multi-scan
_exptl_absorpt_process_details 'REQAB (Rigaku, 1998)'
_exptl_crystal_colour colorless
_exptl_crystal_density_diffrn 1.436
_exptl_crystal_density_method 'not measured'
_exptl_crystal_description prism
_exptl_crystal_F_000 1000.00
_exptl_crystal_size_max 0.360
_exptl_crystal_size_mid 0.280
_exptl_crystal_size_min 0.280
_refine_diff_density_max 0.82
_refine_diff_density_min -0.81
_refine_ls_extinction_method none
_refine_ls_goodness_of_fit_ref 1.072
_refine_ls_hydrogen_treatment constr
_refine_ls_number_parameters 581
_refine_ls_number_reflns 9840
_refine_ls_number_restraints 0
_refine_ls_R_factor_all 0.0564
_refine_ls_R_factor_gt 0.0480
_refine_ls_shift/su_max 0.001
_refine_ls_structure_factor_coef Fsqd
_refine_ls_weighting_details 'w = 1/[\s^2^(Fo^2^)+(0.0673P)^2^+0.3260P] where P=(Fo^2^+2Fc^2^)/3'
_refine_ls_weighting_scheme calc
_refine_ls_wR_factor_gt 0.1298
_refine_ls_wR_factor_ref 0.1370
_reflns_Friedel_coverage 0.000
_reflns_number_gt 7702
_reflns_number_total 9840
_reflns_threshold_expression F^2^>2.0\s(F^2^)
_cod_data_source_file d3ob01473h2.cif
_cod_data_source_block 191126a
_cod_depositor_comments
;
        Adding full bibliography for 7159592.cif.

2024-06-28
Z value and formula fixed to values more according to usual
chemical conventions.                 miguel
;
_cod_original_formula_sum 'C46 H36 F12 O2 S4'
_cod_original_formula_weight 977.01
_cod_original_formula_moiety 'C46 H36 F12 O2 S4'
_cod_original_formula_units_Z 2
_cod_database_code 7159592

loop_
_space_group_symop_id
_space_group_symop_operation_xyz
1 +X,+Y,+Z
2 -X,-Y,-Z

loop_
_atom_site_label
_atom_site_type_symbol
_atom_site_fract_x
_atom_site_fract_y
_atom_site_fract_z
_atom_site_U_iso_or_equiv
_atom_site_adp_type
_atom_site_occupancy
_atom_site_site_symmetry_order
_atom_site_calc_flag
_atom_site_refinement_flags_posn
_atom_site_refinement_flags_adp
_atom_site_refinement_flags_occupancy
_atom_site_disorder_assembly
_atom_site_disorder_group
S1 S 0.57125(5) 0.53404(3) 0.60717(3) 0.02474(12) Uani 1 1 d . . . . .
S2 S 0.37820(5) 0.67053(3) 0.71141(3) 0.02275(12) Uani 1 1 d . . . . .
S3 S 0.91519(5) -0.02447(3) 0.89461(3) 0.02521(13) Uani 1 1 d . . . . .
S4 S 1.10275(5) -0.15393(3) 0.77891(3) 0.02252(12) Uani 1 1 d . . . . .
F1 F 0.5608(2) 0.31280(11) 0.69465(9) 0.0895(7) Uani 1 1 d . . . . .
F2 F 0.39858(13) 0.34870(9) 0.79126(14) 0.0827(6) Uani 1 1 d . . . . .
F3 F 0.58276(16) 0.28943(9) 0.82441(11) 0.0645(5) Uani 1 1 d . . . . .
F4 F 0.42635(13) 0.47587(9) 0.92467(8) 0.0453(3) Uani 1 1 d . . . . .
F5 F 0.26574(11) 0.53746(9) 0.85912(7) 0.0393(3) Uani 1 1 d . . . . .
F6 F 0.42451(13) 0.61486(8) 0.89755(7) 0.0385(3) Uani 1 1 d . . . . .
F7 F 0.86850(14) 0.23900(9) 0.75052(15) 0.0912(7) Uani 1 1 d . . . . .
F8 F 1.00632(19) 0.16947(10) 0.82473(9) 0.0724(6) Uani 1 1 d . . . . .
F9 F 1.06058(15) 0.18611(9) 0.69195(9) 0.0552(4) Uani 1 1 d . . . . .
F10 F 1.02065(12) 0.04493(7) 0.57548(7) 0.0325(3) Uani 1 1 d . . . . .
F11 F 1.04621(12) -0.09435(7) 0.60279(7) 0.0321(3) Uani 1 1 d . . . . .
F12 F 1.19910(11) -0.00583(9) 0.63148(7) 0.0377(3) Uani 1 1 d . . . . .
O1 O 0.78009(12) 0.52186(8) 0.78194(9) 0.0264(3) Uani 1 1 d . . . . .
O2 O 0.69919(12) 0.00933(8) 0.70779(9) 0.0268(3) Uani 1 1 d . . . . .
C1 C 0.72125(18) 0.44351(12) 0.78146(12) 0.0227(4) Uani 1 1 d . . . . .
H1 H 0.777086 0.390142 0.783314 0.027 Uiso 1 1 calc R U . . .
C2 C 0.58684(18) 0.43877(11) 0.77845(12) 0.0212(4) Uani 1 1 d . . . . .
C3 C 0.48826(16) 0.51734(11) 0.77841(11) 0.0189(4) Uani 1 1 d . . . . .
C4 C 0.47935(17) 0.56925(11) 0.70760(11) 0.0193(4) Uani 1 1 d . . . . .
C5 C 0.53242(18) 0.34885(12) 0.77195(12) 0.0236(4) Uani 1 1 d . . . . .
C6 C 0.40106(18) 0.53664(13) 0.86415(12) 0.0247(4) Uani 1 1 d . . . . .
C7 C 0.64103(19) 0.63425(12) 0.56590(13) 0.0262(4) Uani 1 1 d . . . . .
C8 C 0.7300(2) 0.67767(14) 0.61279(15) 0.0382(5) Uani 1 1 d . . . . .
H8 H 0.749072 0.655809 0.668285 0.046 Uiso 1 1 calc R U . . .
C9 C 0.7906(2) 0.75300(16) 0.57816(18) 0.0503(7) Uani 1 1 d . . . . .
H9 H 0.851220 0.783143 0.610013 0.060 Uiso 1 1 calc R U . . .
C10 C 0.7629(3) 0.78439(15) 0.49705(17) 0.0515(7) Uani 1 1 d . . . . .
H10 H 0.804599 0.836006 0.473234 0.062 Uiso 1 1 calc R U . . .
C11 C 0.6750(3) 0.74092(14) 0.45103(15) 0.0448(6) Uani 1 1 d . . . . .
H11 H 0.656963 0.762454 0.395214 0.054 Uiso 1 1 calc R U . . .
C12 C 0.6122(2) 0.66570(13) 0.48535(13) 0.0340(5) Uani 1 1 d . . . . .
H12 H 0.550308 0.636369 0.453800 0.041 Uiso 1 1 calc R U . . .
C13 C 0.28995(17) 0.66165(12) 0.61761(11) 0.0222(4) Uani 1 1 d . . . . .
C14 C 0.2705(2) 0.73760(13) 0.56830(12) 0.0285(4) Uani 1 1 d . . . . .
H14 H 0.309107 0.791321 0.582421 0.034 Uiso 1 1 calc R U . . .
C15 C 0.1944(2) 0.73461(15) 0.49833(13) 0.0381(5) Uani 1 1 d . . . . .
H15 H 0.178781 0.786838 0.465213 0.046 Uiso 1 1 calc R U . . .
C16 C 0.1408(2) 0.65552(16) 0.47636(14) 0.0395(5) Uani 1 1 d . . . . .
H16 H 0.090436 0.653300 0.427501 0.047 Uiso 1 1 calc R U . . .
C17 C 0.1610(2) 0.58017(15) 0.52571(14) 0.0374(5) Uani 1 1 d . . . . .
H17 H 0.124048 0.526128 0.510853 0.045 Uiso 1 1 calc R U . . .
C18 C 0.23474(19) 0.58295(13) 0.59666(13) 0.0297(4) Uani 1 1 d . . . . .
H18 H 0.247536 0.531153 0.630923 0.036 Uiso 1 1 calc R U . . .
C19 C 0.92163(18) 0.52029(13) 0.80500(13) 0.0268(4) Uani 1 1 d . . . . .
C20 C 1.00849(18) 0.45284(13) 0.75181(13) 0.0286(4) Uani 1 1 d . . . . .
C21 C 1.0817(2) 0.39961(14) 0.71189(16) 0.0395(5) Uani 1 1 d . . . . .
H21 H 1.140965 0.356553 0.679602 0.047 Uiso 1 1 calc R U . . .
C22 C 0.96863(19) 0.61315(12) 0.78340(14) 0.0324(5) Uani 1 1 d . . . . .
H22A H 0.905195 0.656975 0.815799 0.039 Uiso 1 1 calc R U . . .
H22B H 0.969536 0.624026 0.720612 0.039 Uiso 1 1 calc R U . . .
H22C H 1.061471 0.618322 0.799847 0.039 Uiso 1 1 calc R U . . .
C23 C 0.9186(2) 0.49854(16) 0.90159(14) 0.0403(5) Uani 1 1 d . . . . .
H23A H 0.885303 0.438907 0.912662 0.048 Uiso 1 1 calc R U . . .
H23B H 0.856987 0.542061 0.935736 0.048 Uiso 1 1 calc R U . . .
H23C H 1.011626 0.500616 0.918653 0.048 Uiso 1 1 calc R U . . .
C24 C 0.75914(18) 0.08518(12) 0.72281(12) 0.0232(4) Uani 1 1 d . . . . .
H24 H 0.705560 0.139767 0.727152 0.028 Uiso 1 1 calc R U . . .
C25 C 0.89205(17) 0.08433(11) 0.73156(11) 0.0196(4) Uani 1 1 d . . . . .
C26 C 0.98585(17) 0.00318(11) 0.72321(11) 0.0174(3) Uani 1 1 d . . . . .
C27 C 1.00050(17) -0.05273(11) 0.79016(11) 0.0181(4) Uani 1 1 d . . . . .
C28 C 0.95395(18) 0.16901(12) 0.74911(12) 0.0245(4) Uani 1 1 d . . . . .
C29 C 1.06272(18) -0.01341(12) 0.63382(11) 0.0216(4) Uani 1 1 d . . . . .
C30 C 0.8324(2) -0.12472(12) 0.92262(12) 0.0277(4) Uani 1 1 d . . . . .
C31 C 0.7348(2) -0.15400(14) 0.87271(15) 0.0373(5) Uani 1 1 d . . . . .
H31 H 0.715168 -0.122099 0.821858 0.045 Uiso 1 1 calc R U . . .
C32 C 0.6660(2) -0.22996(15) 0.89723(17) 0.0449(6) Uani 1 1 d . . . . .
H32 H 0.600329 -0.250605 0.862544 0.054 Uiso 1 1 calc R U . . .
C33 C 0.6926(2) -0.27540(15) 0.97160(16) 0.0456(6) Uani 1 1 d . . . . .
H33 H 0.644046 -0.326702 0.988862 0.055 Uiso 1 1 calc R U . . .
C34 C 0.7898(3) -0.24648(15) 1.02121(15) 0.0465(6) Uani 1 1 d . . . . .
H34 H 0.808554 -0.278502 1.072182 0.056 Uiso 1 1 calc R U . . .
C35 C 0.8610(2) -0.17060(14) 0.99719(13) 0.0373(5) Uani 1 1 d . . . . .
H35 H 0.927898 -0.150784 1.031386 0.045 Uiso 1 1 calc R U . . .
C36 C 1.19416(18) -0.14857(12) 0.87149(11) 0.0231(4) Uani 1 1 d . . . . .
C37 C 1.1979(2) -0.22109(13) 0.92719(13) 0.0321(5) Uani 1 1 d . . . . .
H37 H 1.148498 -0.271858 0.917511 0.038 Uiso 1 1 calc R U . . .
C38 C 1.2743(2) -0.21884(15) 0.99698(14) 0.0411(5) Uani 1 1 d . . . . .
H38 H 1.278172 -0.268763 1.034787 0.049 Uiso 1 1 calc R U . . .
C39 C 1.3450(2) -0.14507(16) 1.01234(14) 0.0413(6) Uani 1 1 d . . . . .
H39 H 1.396109 -0.143886 1.060917 0.050 Uiso 1 1 calc R U . . .
C40 C 1.3410(2) -0.07253(16) 0.95655(14) 0.0380(5) Uani 1 1 d . . . . .
H40 H 1.389737 -0.021584 0.966765 0.046 Uiso 1 1 calc R U . . .
C41 C 1.26622(19) -0.07450(13) 0.88612(13) 0.0297(4) Uani 1 1 d . . . . .
H41 H 1.264105 -0.025038 0.847641 0.036 Uiso 1 1 calc R U . . .
C42 C 0.56166(18) 0.01852(13) 0.67861(14) 0.0300(4) Uani 1 1 d . . . . .
C43 C 0.47072(19) 0.07674(13) 0.73951(14) 0.0305(5) Uani 1 1 d . . . . .
C44 C 0.3973(2) 0.12378(14) 0.78613(17) 0.0436(6) Uani 1 1 d . . . . .
H44 H 0.337729 0.161978 0.823983 0.052 Uiso 1 1 calc R U . . .
C45 C 0.5139(2) -0.07578(14) 0.68163(17) 0.0428(6) Uani 1 1 d . . . . .
H45A H 0.508126 -0.098014 0.741758 0.051 Uiso 1 1 calc R U . . .
H45B H 0.579702 -0.113973 0.644050 0.051 Uiso 1 1 calc R U . . .
H45C H 0.423068 -0.076181 0.661013 0.051 Uiso 1 1 calc R U . . .
C46 C 0.5750(2) 0.05796(16) 0.58746(14) 0.0441(6) Uani 1 1 d . . . . .
H46A H 0.642007 0.021432 0.549039 0.053 Uiso 1 1 calc R U . . .
H46B H 0.606124 0.118496 0.589442 0.053 Uiso 1 1 calc R U . . .
H46C H 0.485393 0.059430 0.564985 0.053 Uiso 1 1 calc R U . . .

loop_
_atom_site_aniso_label
_atom_site_aniso_U_11
_atom_site_aniso_U_22
_atom_site_aniso_U_33
_atom_site_aniso_U_23
_atom_site_aniso_U_13
_atom_site_aniso_U_12
S1 0.0299(3) 0.0191(2) 0.0232(2) 0.00114(18) 0.00502(19) -0.00070(18)
S2 0.0264(2) 0.0187(2) 0.0228(2) -0.00070(18) -0.00290(18) 0.00240(18)
S3 0.0332(3) 0.0207(2) 0.0194(2) 0.00028(18) 0.00648(19) -0.00103(19)
S4 0.0294(3) 0.0183(2) 0.0193(2) -0.00052(17) -0.00252(18) 0.00298(18)
F1 0.172(2) 0.0590(10) 0.0392(9) -0.0101(8) 0.0116(10) -0.0748(12)
F2 0.0213(7) 0.0275(7) 0.197(2) -0.0111(10) 0.0000(9) -0.0099(5)
F3 0.0775(11) 0.0312(8) 0.0974(12) 0.0310(8) -0.0556(9) -0.0242(7)
F4 0.0499(8) 0.0505(8) 0.0303(6) 0.0194(6) 0.0077(6) 0.0141(6)
F5 0.0169(6) 0.0624(8) 0.0367(7) 0.0014(6) 0.0047(5) -0.0027(5)
F6 0.0453(7) 0.0406(7) 0.0291(6) -0.0119(5) -0.0004(5) -0.0040(6)
F7 0.0356(8) 0.0174(7) 0.225(2) -0.0207(10) -0.0359(11) 0.0015(6)
F8 0.1319(15) 0.0580(10) 0.0377(8) 0.0072(7) -0.0293(9) -0.0592(10)
F9 0.0589(9) 0.0445(8) 0.0588(9) -0.0179(7) 0.0231(7) -0.0354(7)
F10 0.0517(7) 0.0277(6) 0.0181(5) 0.0055(4) -0.0057(5) 0.0010(5)
F11 0.0511(7) 0.0231(6) 0.0221(6) -0.0053(5) -0.0047(5) 0.0000(5)
F12 0.0231(6) 0.0600(8) 0.0285(6) 0.0006(6) 0.0057(5) -0.0063(5)
O1 0.0160(6) 0.0200(7) 0.0443(8) 0.0002(6) -0.0064(6) -0.0037(5)
O2 0.0188(6) 0.0207(7) 0.0424(8) -0.0029(6) -0.0090(6) -0.0024(5)
C1 0.0189(9) 0.0179(9) 0.0320(10) 0.0014(7) -0.0057(7) -0.0020(7)
C2 0.0202(9) 0.0190(9) 0.0249(9) 0.0037(7) -0.0033(7) -0.0041(7)
C3 0.0141(8) 0.0188(9) 0.0243(9) 0.0003(7) -0.0013(7) -0.0063(6)
C4 0.0180(8) 0.0159(8) 0.0239(9) -0.0002(7) -0.0009(7) -0.0033(6)
C5 0.0214(9) 0.0214(9) 0.0293(10) 0.0069(8) -0.0069(7) -0.0045(7)
C6 0.0213(9) 0.0294(11) 0.0234(9) 0.0043(8) -0.0026(7) -0.0019(8)
C7 0.0226(9) 0.0221(10) 0.0307(10) 0.0043(8) 0.0089(8) 0.0007(7)
C8 0.0286(11) 0.0374(12) 0.0488(14) 0.0092(10) -0.0036(9) -0.0069(9)
C9 0.0324(12) 0.0413(14) 0.0755(19) 0.0040(13) 0.0061(12) -0.0150(10)
C10 0.0512(15) 0.0265(12) 0.0677(17) 0.0094(11) 0.0323(13) -0.0050(10)
C11 0.0597(15) 0.0314(12) 0.0361(12) 0.0114(10) 0.0201(11) 0.0059(11)
C12 0.0418(12) 0.0281(11) 0.0288(11) 0.0021(8) 0.0077(9) 0.0009(9)
C13 0.0183(8) 0.0246(10) 0.0223(9) 0.0002(7) 0.0024(7) 0.0015(7)
C14 0.0339(11) 0.0250(10) 0.0259(10) 0.0004(8) -0.0023(8) 0.0027(8)
C15 0.0419(12) 0.0428(13) 0.0288(11) 0.0047(9) -0.0062(9) 0.0092(10)
C16 0.0306(11) 0.0565(15) 0.0317(12) -0.0120(11) -0.0092(9) 0.0079(10)
C17 0.0246(10) 0.0426(13) 0.0454(13) -0.0151(10) -0.0036(9) -0.0031(9)
C18 0.0216(9) 0.0292(11) 0.0375(11) -0.0013(9) 0.0010(8) -0.0044(8)
C19 0.0144(8) 0.0288(10) 0.0380(11) -0.0022(8) -0.0050(8) -0.0045(7)
C20 0.0197(9) 0.0254(10) 0.0416(12) 0.0010(9) -0.0043(8) -0.0068(8)
C21 0.0249(10) 0.0249(11) 0.0669(16) -0.0084(10) 0.0048(10) -0.0052(8)
C22 0.0195(9) 0.0266(11) 0.0519(13) -0.0084(9) -0.0052(9) -0.0043(8)
C23 0.0303(11) 0.0546(15) 0.0369(12) -0.0012(10) -0.0060(9) -0.0062(10)
C24 0.0226(9) 0.0185(9) 0.0287(10) -0.0010(7) -0.0042(7) -0.0005(7)
C25 0.0200(8) 0.0192(9) 0.0197(9) 0.0026(7) -0.0023(7) -0.0030(7)
C26 0.0156(8) 0.0172(9) 0.0202(9) 0.0005(7) -0.0027(6) -0.0057(6)
C27 0.0183(8) 0.0178(9) 0.0179(8) -0.0006(7) 0.0002(6) -0.0027(6)
C28 0.0215(9) 0.0214(10) 0.0308(10) 0.0008(8) -0.0029(8) -0.0032(7)
C29 0.0257(9) 0.0213(9) 0.0183(9) 0.0005(7) -0.0036(7) -0.0038(7)
C30 0.0295(10) 0.0225(10) 0.0270(10) 0.0028(8) 0.0121(8) 0.0003(8)
C31 0.0301(11) 0.0370(12) 0.0436(13) 0.0111(10) 0.0009(9) -0.0048(9)
C32 0.0334(12) 0.0387(13) 0.0607(16) 0.0047(11) 0.0055(11) -0.0093(10)
C33 0.0447(14) 0.0301(12) 0.0555(15) 0.0059(11) 0.0228(12) -0.0062(10)
C34 0.0625(16) 0.0333(13) 0.0364(13) 0.0132(10) 0.0191(12) 0.0060(11)
C35 0.0492(13) 0.0331(12) 0.0256(11) 0.0055(9) 0.0102(9) 0.0002(10)
C36 0.0237(9) 0.0258(10) 0.0185(9) -0.0007(7) 0.0010(7) 0.0034(7)
C37 0.0454(12) 0.0247(10) 0.0257(10) 0.0029(8) -0.0056(9) 0.0038(9)
C38 0.0571(15) 0.0408(13) 0.0246(11) 0.0014(9) -0.0100(10) 0.0139(11)
C39 0.0391(12) 0.0561(15) 0.0286(11) -0.0123(10) -0.0114(9) 0.0172(11)
C40 0.0256(10) 0.0474(14) 0.0416(13) -0.0114(10) -0.0072(9) 0.0009(9)
C41 0.0248(10) 0.0315(11) 0.0323(11) 0.0019(8) -0.0014(8) -0.0011(8)
C42 0.0162(9) 0.0324(11) 0.0423(12) -0.0090(9) -0.0067(8) -0.0023(8)
C43 0.0216(10) 0.0243(10) 0.0462(12) -0.0021(9) -0.0030(9) -0.0078(8)
C44 0.0312(11) 0.0282(12) 0.0682(16) -0.0090(11) 0.0117(11) -0.0077(9)
C45 0.0220(10) 0.0316(12) 0.0765(17) -0.0185(11) -0.0102(10) -0.0035(8)
C46 0.0381(12) 0.0582(15) 0.0385(13) -0.0076(11) -0.0152(10) -0.0017(11)

loop_
_atom_type_symbol
_atom_type_description
_atom_type_scat_dispersion_real
_atom_type_scat_dispersion_imag
_atom_type_scat_source
C C 0.0033 0.0016
;
International Tables for Crystallography
(Vol. C, Tables 4.2.6.8 and 6.1.1.4)
;
H H 0.0000 0.0000
;
International Tables for Crystallography
(Vol. C, Table 6.1.1.4)
;
O O 0.0106 0.0060
;
International Tables for Crystallography
(Vol. C, Tables 4.2.6.8 and 6.1.1.4)
;
F F 0.0171 0.0103
;
International Tables for Crystallography
(Vol. C, Tables 4.2.6.8 and 6.1.1.4)
;
S S 0.1246 0.1234
;
International Tables for Crystallography
(Vol. C, Tables 4.2.6.8 and 6.1.1.4)
;

loop_
_geom_angle_atom_site_label_1
_geom_angle_atom_site_label_2
_geom_angle_atom_site_label_3
_geom_angle
_geom_angle_site_symmetry_1
_geom_angle_site_symmetry_3
_geom_angle_publ_flag
C4 S1 C7 101.88(8) . . ?
C4 S2 C13 101.81(8) . . ?
C27 S3 C30 100.34(8) . . ?
C27 S4 C36 100.70(8) . . ?
C1 O1 C19 116.87(14) . . ?
C24 O2 C42 116.69(14) . . ?
C2 C1 O1 121.65(16) . . ?
C2 C1 H1 119.2 . . ?
O1 C1 H1 119.2 . . ?
C1 C2 C3 124.20(16) . . ?
C1 C2 C5 117.73(16) . . ?
C3 C2 C5 118.04(15) . . ?
C4 C3 C2 122.56(15) . . ?
C4 C3 C6 122.05(16) . . ?
C2 C3 C6 115.37(15) . . ?
C3 C4 S1 118.46(13) . . ?
C3 C4 S2 122.44(13) . . ?
S1 C4 S2 119.10(10) . . ?
F1 C5 F2 106.52(18) . . ?
F1 C5 F3 103.65(18) . . ?
F2 C5 F3 105.08(16) . . ?
F1 C5 C2 113.85(15) . . ?
F2 C5 C2 112.99(16) . . ?
F3 C5 C2 113.85(15) . . ?
F6 C6 F5 106.25(15) . . ?
F6 C6 F4 106.04(15) . . ?
F5 C6 F4 106.00(14) . . ?
F6 C6 C3 112.66(14) . . ?
F5 C6 C3 113.80(15) . . ?
F4 C6 C3 111.52(15) . . ?
C12 C7 C8 120.63(18) . . ?
C12 C7 S1 119.62(16) . . ?
C8 C7 S1 119.65(16) . . ?
C9 C8 C7 119.6(2) . . ?
C9 C8 H8 120.2 . . ?
C7 C8 H8 120.2 . . ?
C8 C9 C10 120.0(2) . . ?
C8 C9 H9 120.0 . . ?
C10 C9 H9 120.0 . . ?
C11 C10 C9 120.0(2) . . ?
C11 C10 H10 120.0 . . ?
C9 C10 H10 120.0 . . ?
C10 C11 C12 120.7(2) . . ?
C10 C11 H11 119.7 . . ?
C12 C11 H11 119.7 . . ?
C7 C12 C11 119.1(2) . . ?
C7 C12 H12 120.5 . . ?
C11 C12 H12 120.5 . . ?
C14 C13 C18 120.35(18) . . ?
C14 C13 S2 117.92(14) . . ?
C18 C13 S2 121.63(15) . . ?
C15 C14 C13 119.53(19) . . ?
C15 C14 H14 120.2 . . ?
C13 C14 H14 120.2 . . ?
C14 C15 C16 120.2(2) . . ?
C14 C15 H15 119.9 . . ?
C16 C15 H15 119.9 . . ?
C17 C16 C15 119.8(2) . . ?
C17 C16 H16 120.1 . . ?
C15 C16 H16 120.1 . . ?
C16 C17 C18 120.3(2) . . ?
C16 C17 H17 119.8 . . ?
C18 C17 H17 119.8 . . ?
C17 C18 C13 119.7(2) . . ?
C17 C18 H18 120.1 . . ?
C13 C18 H18 120.1 . . ?
O1 C19 C20 109.70(15) . . ?
O1 C19 C22 104.58(15) . . ?
C20 C19 C22 110.93(15) . . ?
O1 C19 C23 108.57(15) . . ?
C20 C19 C23 110.49(17) . . ?
C22 C19 C23 112.37(17) . . ?
C21 C20 C19 177.1(2) . . ?
C20 C21 H21 180.0 . . ?
C19 C22 H22A 109.5 . . ?
C19 C22 H22B 109.5 . . ?
H22A C22 H22B 109.5 . . ?
C19 C22 H22C 109.5 . . ?
H22A C22 H22C 109.5 . . ?
H22B C22 H22C 109.5 . . ?
C19 C23 H23A 109.5 . . ?
C19 C23 H23B 109.5 . . ?
H23A C23 H23B 109.5 . . ?
C19 C23 H23C 109.5 . . ?
H23A C23 H23C 109.5 . . ?
H23B C23 H23C 109.5 . . ?
C25 C24 O2 120.61(16) . . ?
C25 C24 H24 119.7 . . ?
O2 C24 H24 119.7 . . ?
C24 C25 C28 119.03(16) . . ?
C24 C25 C26 124.00(16) . . ?
C28 C25 C26 116.96(15) . . ?
C27 C26 C25 122.65(15) . . ?
C27 C26 C29 121.77(15) . . ?
C25 C26 C29 115.57(15) . . ?
C26 C27 S3 118.79(13) . . ?
C26 C27 S4 122.95(13) . . ?
S3 C27 S4 118.26(10) . . ?
F7 C28 F9 106.53(17) . . ?
F7 C28 F8 105.69(18) . . ?
F9 C28 F8 102.85(16) . . ?
F7 C28 C25 114.30(15) . . ?
F9 C28 C25 113.06(15) . . ?
F8 C28 C25 113.45(15) . . ?
F10 C29 F11 106.55(14) . . ?
F10 C29 F12 106.05(13) . . ?
F11 C29 F12 106.24(15) . . ?
F10 C29 C26 111.27(15) . . ?
F11 C29 C26 113.17(14) . . ?
F12 C29 C26 113.05(14) . . ?
C35 C30 C31 120.38(18) . . ?
C35 C30 S3 119.35(16) . . ?
C31 C30 S3 120.18(16) . . ?
C30 C31 C32 119.9(2) . . ?
C30 C31 H31 120.1 . . ?
C32 C31 H31 120.1 . . ?
C33 C32 C31 120.1(2) . . ?
C33 C32 H32 119.9 . . ?
C31 C32 H32 119.9 . . ?
C32 C33 C34 120.0(2) . . ?
C32 C33 H33 120.0 . . ?
C34 C33 H33 120.0 . . ?
C33 C34 C35 120.7(2) . . ?
C33 C34 H34 119.7 . . ?
C35 C34 H34 119.7 . . ?
C30 C35 C34 118.9(2) . . ?
C30 C35 H35 120.6 . . ?
C34 C35 H35 120.6 . . ?
C37 C36 C41 120.03(18) . . ?
C37 C36 S4 119.20(15) . . ?
C41 C36 S4 120.71(14) . . ?
C38 C37 C36 119.4(2) . . ?
C38 C37 H37 120.3 . . ?
C36 C37 H37 120.3 . . ?
C39 C38 C37 120.8(2) . . ?
C39 C38 H38 119.6 . . ?
C37 C38 H38 119.6 . . ?
C38 C39 C40 119.7(2) . . ?
C38 C39 H39 120.1 . . ?
C40 C39 H39 120.1 . . ?
C41 C40 C39 119.9(2) . . ?
C41 C40 H40 120.0 . . ?
C39 C40 H40 120.0 . . ?
C40 C41 C36 120.1(2) . . ?
C40 C41 H41 119.9 . . ?
C36 C41 H41 119.9 . . ?
O2 C42 C43 109.50(16) . . ?
O2 C42 C46 108.53(16) . . ?
C43 C42 C46 110.46(18) . . ?
O2 C42 C45 103.93(16) . . ?
C43 C42 C45 111.11(16) . . ?
C46 C42 C45 113.04(18) . . ?
C44 C43 C42 178.4(3) . . ?
C43 C44 H44 180.0 . . ?
C42 C45 H45A 109.5 . . ?
C42 C45 H45B 109.5 . . ?
H45A C45 H45B 109.5 . . ?
C42 C45 H45C 109.5 . . ?
H45A C45 H45C 109.5 . . ?
H45B C45 H45C 109.5 . . ?
C42 C46 H46A 109.5 . . ?
C42 C46 H46B 109.5 . . ?
H46A C46 H46B 109.5 . . ?
C42 C46 H46C 109.5 . . ?
H46A C46 H46C 109.5 . . ?
H46B C46 H46C 109.5 . . ?

loop_
_geom_bond_atom_site_label_1
_geom_bond_atom_site_label_2
_geom_bond_distance
_geom_bond_site_symmetry_2
_geom_bond_publ_flag
S1 C4 1.7682(17) . ?
S1 C7 1.7748(18) . ?
S2 C4 1.7718(18) . ?
S2 C13 1.7802(19) . ?
S3 C27 1.7700(17) . ?
S3 C30 1.7805(19) . ?
S4 C27 1.7770(17) . ?
S4 C36 1.7772(19) . ?
F1 C5 1.308(2) . ?
F2 C5 1.310(2) . ?
F3 C5 1.317(2) . ?
F4 C6 1.337(2) . ?
F5 C6 1.337(2) . ?
F6 C6 1.333(2) . ?
F7 C28 1.309(2) . ?
F8 C28 1.329(2) . ?
F9 C28 1.321(2) . ?
F10 C29 1.337(2) . ?
F11 C29 1.339(2) . ?
F12 C29 1.344(2) . ?
O1 C1 1.343(2) . ?
O1 C19 1.471(2) . ?
O2 C24 1.348(2) . ?
O2 C42 1.469(2) . ?
C1 C2 1.329(2) . ?
C1 H1 0.9500 . ?
C2 C3 1.487(2) . ?
C2 C5 1.492(2) . ?
C3 C4 1.347(2) . ?
C3 C6 1.509(2) . ?
C7 C12 1.381(3) . ?
C7 C8 1.389(3) . ?
C8 C9 1.385(3) . ?
C8 H8 0.9500 . ?
C9 C10 1.385(4) . ?
C9 H9 0.9500 . ?
C10 C11 1.374(4) . ?
C10 H10 0.9500 . ?
C11 C12 1.391(3) . ?
C11 H11 0.9500 . ?
C12 H12 0.9500 . ?
C13 C14 1.386(3) . ?
C13 C18 1.387(3) . ?
C14 C15 1.384(3) . ?
C14 H14 0.9500 . ?
C15 C16 1.389(3) . ?
C15 H15 0.9500 . ?
C16 C17 1.380(3) . ?
C16 H16 0.9500 . ?
C17 C18 1.383(3) . ?
C17 H17 0.9500 . ?
C18 H18 0.9500 . ?
C19 C20 1.479(3) . ?
C19 C22 1.520(3) . ?
C19 C23 1.520(3) . ?
C20 C21 1.175(3) . ?
C21 H21 0.9500 . ?
C22 H22A 0.9800 . ?
C22 H22B 0.9800 . ?
C22 H22C 0.9800 . ?
C23 H23A 0.9800 . ?
C23 H23B 0.9800 . ?
C23 H23C 0.9800 . ?
C24 C25 1.324(2) . ?
C24 H24 0.9500 . ?
C25 C28 1.483(2) . ?
C25 C26 1.486(2) . ?
C26 C27 1.343(2) . ?
C26 C29 1.508(2) . ?
C30 C35 1.386(3) . ?
C30 C31 1.388(3) . ?
C31 C32 1.388(3) . ?
C31 H31 0.9500 . ?
C32 C33 1.375(3) . ?
C32 H32 0.9500 . ?
C33 C34 1.381(4) . ?
C33 H33 0.9500 . ?
C34 C35 1.397(3) . ?
C34 H34 0.9500 . ?
C35 H35 0.9500 . ?
C36 C37 1.386(3) . ?
C36 C41 1.387(3) . ?
C37 C38 1.383(3) . ?
C37 H37 0.9500 . ?
C38 C39 1.378(3) . ?
C38 H38 0.9500 . ?
C39 C40 1.387(3) . ?
C39 H39 0.9500 . ?
C40 C41 1.382(3) . ?
C40 H40 0.9500 . ?
C41 H41 0.9500 . ?
C42 C43 1.476(3) . ?
C42 C46 1.516(3) . ?
C42 C45 1.520(3) . ?
C43 C44 1.170(3) . ?
C44 H44 0.9500 . ?
C45 H45A 0.9800 . ?
C45 H45B 0.9800 . ?
C45 H45C 0.9800 . ?
C46 H46A 0.9800 . ?
C46 H46B 0.9800 . ?
C46 H46C 0.9800 . ?

loop_
_geom_torsion_atom_site_label_1
_geom_torsion_atom_site_label_2
_geom_torsion_atom_site_label_3
_geom_torsion_atom_site_label_4
_geom_torsion
_geom_torsion_site_symmetry_1
_geom_torsion_site_symmetry_2
_geom_torsion_site_symmetry_3
_geom_torsion_site_symmetry_4
_geom_torsion_publ_flag
C19 O1 C1 C2 166.69(17) . . . . ?
O1 C1 C2 C3 -2.2(3) . . . . ?
O1 C1 C2 C5 175.86(16) . . . . ?
C1 C2 C3 C4 75.2(2) . . . . ?
C5 C2 C3 C4 -102.8(2) . . . . ?
C1 C2 C3 C6 -103.2(2) . . . . ?
C5 C2 C3 C6 78.8(2) . . . . ?
C2 C3 C4 S1 8.8(2) . . . . ?
C6 C3 C4 S1 -172.87(13) . . . . ?
C2 C3 C4 S2 -171.70(13) . . . . ?
C6 C3 C4 S2 6.6(2) . . . . ?
C7 S1 C4 C3 -137.09(14) . . . . ?
C7 S1 C4 S2 43.42(12) . . . . ?
C13 S2 C4 C3 -133.72(15) . . . . ?
C13 S2 C4 S1 45.75(12) . . . . ?
C1 C2 C5 F1 -74.5(2) . . . . ?
C3 C2 C5 F1 103.7(2) . . . . ?
C1 C2 C5 F2 163.85(19) . . . . ?
C3 C2 C5 F2 -18.0(2) . . . . ?
C1 C2 C5 F3 44.1(2) . . . . ?
C3 C2 C5 F3 -137.76(18) . . . . ?
C4 C3 C6 F6 -61.5(2) . . . . ?
C2 C3 C6 F6 116.86(17) . . . . ?
C4 C3 C6 F5 59.5(2) . . . . ?
C2 C3 C6 F5 -122.11(17) . . . . ?
C4 C3 C6 F4 179.34(16) . . . . ?
C2 C3 C6 F4 -2.3(2) . . . . ?
C4 S1 C7 C12 -122.69(16) . . . . ?
C4 S1 C7 C8 60.76(18) . . . . ?
C12 C7 C8 C9 -0.3(3) . . . . ?
S1 C7 C8 C9 176.27(17) . . . . ?
C7 C8 C9 C10 -0.3(3) . . . . ?
C8 C9 C10 C11 0.1(4) . . . . ?
C9 C10 C11 C12 0.5(3) . . . . ?
C8 C7 C12 C11 0.9(3) . . . . ?
S1 C7 C12 C11 -175.62(15) . . . . ?
C10 C11 C12 C7 -1.1(3) . . . . ?
C4 S2 C13 C14 -141.26(14) . . . . ?
C4 S2 C13 C18 42.49(16) . . . . ?
C18 C13 C14 C15 0.6(3) . . . . ?
S2 C13 C14 C15 -175.72(15) . . . . ?
C13 C14 C15 C16 -1.6(3) . . . . ?
C14 C15 C16 C17 1.4(3) . . . . ?
C15 C16 C17 C18 -0.3(3) . . . . ?
C16 C17 C18 C13 -0.7(3) . . . . ?
C14 C13 C18 C17 0.6(3) . . . . ?
S2 C13 C18 C17 176.75(14) . . . . ?
C1 O1 C19 C20 50.6(2) . . . . ?
C1 O1 C19 C22 169.61(15) . . . . ?
C1 O1 C19 C23 -70.2(2) . . . . ?
C42 O2 C24 C25 -165.99(17) . . . . ?
O2 C24 C25 C28 -179.27(16) . . . . ?
O2 C24 C25 C26 2.0(3) . . . . ?
C24 C25 C26 C27 -85.3(2) . . . . ?
C28 C25 C26 C27 95.9(2) . . . . ?
C24 C25 C26 C29 93.8(2) . . . . ?
C28 C25 C26 C29 -85.00(19) . . . . ?
C25 C26 C27 S3 -5.0(2) . . . . ?
C29 C26 C27 S3 175.88(12) . . . . ?
C25 C26 C27 S4 175.33(12) . . . . ?
C29 C26 C27 S4 -3.8(2) . . . . ?
C30 S3 C27 C26 129.62(15) . . . . ?
C30 S3 C27 S4 -50.72(12) . . . . ?
C36 S4 C27 C26 134.37(15) . . . . ?
C36 S4 C27 S3 -45.27(11) . . . . ?
C24 C25 C28 F7 -2.8(3) . . . . ?
C26 C25 C28 F7 176.03(18) . . . . ?
C24 C25 C28 F9 -124.92(19) . . . . ?
C26 C25 C28 F9 53.9(2) . . . . ?
C24 C25 C28 F8 118.5(2) . . . . ?
C26 C25 C28 F8 -62.7(2) . . . . ?
C27 C26 C29 F10 172.92(15) . . . . ?
C25 C26 C29 F10 -6.2(2) . . . . ?
C27 C26 C29 F11 53.0(2) . . . . ?
C25 C26 C29 F11 -126.16(16) . . . . ?
C27 C26 C29 F12 -67.9(2) . . . . ?
C25 C26 C29 F12 113.00(17) . . . . ?
C27 S3 C30 C35 120.93(16) . . . . ?
C27 S3 C30 C31 -62.42(17) . . . . ?
C35 C30 C31 C32 -0.4(3) . . . . ?
S3 C30 C31 C32 -176.99(16) . . . . ?
C30 C31 C32 C33 1.1(3) . . . . ?
C31 C32 C33 C34 -1.2(3) . . . . ?
C32 C33 C34 C35 0.7(3) . . . . ?
C31 C30 C35 C34 -0.1(3) . . . . ?
S3 C30 C35 C34 176.49(16) . . . . ?
C33 C34 C35 C30 0.0(3) . . . . ?
C27 S4 C36 C37 130.07(15) . . . . ?
C27 S4 C36 C41 -52.80(16) . . . . ?
C41 C36 C37 C38 -0.2(3) . . . . ?
S4 C36 C37 C38 176.95(16) . . . . ?
C36 C37 C38 C39 0.9(3) . . . . ?
C37 C38 C39 C40 -0.9(3) . . . . ?
C38 C39 C40 C41 0.2(3) . . . . ?
C39 C40 C41 C36 0.5(3) . . . . ?
C37 C36 C41 C40 -0.5(3) . . . . ?
S4 C36 C41 C40 -177.59(14) . . . . ?
C24 O2 C42 C43 -52.5(2) . . . . ?
C24 O2 C42 C46 68.2(2) . . . . ?
C24 O2 C42 C45 -171.27(16) . . . . ?
